data_4065791
loop_
_publ_author_name
'Batuecas, Mar\'ia'
'Esteruelas, Miguel A.'
'Garc\'ia-Yebra, Cristina'
'O\~nate, Enrique'

_publ_section_title
;
 Redox Isomerization of Allylic Alcohols Catalyzed by Osmium and Ruthenium
 Complexes Containing a Cyclopentadienyl Ligand with a Pendant Amine or
 Phosphoramidite Group: X-ray Structure of an
 \h3-1-Hydroxyallyl-Metal-Hydride Intermediate
;
_journal_issue 9
_journal_name_full Organometallics
_journal_page_first 2166
_journal_paper_doi 10.1021/om100126t
_journal_volume 29
_journal_year 2010
_chemical_formula_moiety 'C12 H20 N O Os x P F6 x O C4 H8'
_chemical_formula_sum 'C16 H28 F6 N O2 Os P'
_chemical_formula_weight 601.56
_chemical_name_systematic
; 
 ? 
;
_space_group_IT_number 33
_symmetry_cell_setting orthorhombic
_symmetry_space_group_name_Hall 'P 2c -2n'
_symmetry_space_group_name_H-M 'P n a 21'
_atom_sites_solution_hydrogens geom
_atom_sites_solution_primary direct
_atom_sites_solution_secondary difmap
_audit_creation_method SHELXL-97
_cell_angle_alpha 90.00
_cell_angle_beta 90.00
_cell_angle_gamma 90.00
_cell_formula_units_Z 4
_cell_length_a 12.497(2)
_cell_length_b 19.794(4)
_cell_length_c 8.1791(15)
_cell_measurement_reflns_used 2268
_cell_measurement_temperature 100(2)
_cell_measurement_theta_max 22
_cell_measurement_theta_min 2.5
_cell_volume 2023.2(6)
_computing_cell_refinement 'SAINT+ v. 6.1 (Bruker AXS, 2000)'
_computing_data_collection 'SMART v. 5.625 (Bruker AXS, 2000)'
_computing_data_reduction 'SAINT+ v. 6.1 (Bruker AXS, 2000)'
_computing_molecular_graphics 'XP, SHELXTL v. 6.1 (Bruker, 2000)'
_computing_publication_material 'XCIF, SHELXTL v. 6.1 (Bruker, 2000)'
_computing_structure_refinement 'SHELXL-97 (Sheldrick, 1997)'
_computing_structure_solution 'SHELXS-97 (Sheldrick, 1990)'
_diffrn_ambient_temperature 100(2)
_diffrn_detector_area_resol_mean 8.26
_diffrn_measured_fraction_theta_full 1.000
_diffrn_measured_fraction_theta_max 0.960
_diffrn_measurement_device_type 'Bruker SMART APEX CCD system'
_diffrn_measurement_method '\w rotations with narrow frames'
_diffrn_radiation_monochromator graphite
_diffrn_radiation_source 'fine-focus sealed tube'
_diffrn_radiation_type MoK\a
_diffrn_radiation_wavelength 0.71073
_diffrn_reflns_av_R_equivalents 0.0668
_diffrn_reflns_av_sigmaI/netI 0.0663
_diffrn_reflns_limit_h_max 16
_diffrn_reflns_limit_h_min -16
_diffrn_reflns_limit_k_max 25
_diffrn_reflns_limit_k_min -26
_diffrn_reflns_limit_l_max 10
_diffrn_reflns_limit_l_min -10
_diffrn_reflns_number 18640
_diffrn_reflns_theta_full 27.50
_diffrn_reflns_theta_max 28.75
_diffrn_reflns_theta_min 1.93
_diffrn_standards_decay_% 'no decay'
_exptl_absorpt_coefficient_mu 6.446
_exptl_absorpt_correction_T_max 0.882
_exptl_absorpt_correction_T_min 0.583
_exptl_absorpt_correction_type multi-scan
_exptl_absorpt_process_details
;
Absorption correction performed with SADABS program. This is based on the
method of Blessing: Blessing, R. H., Acta Crystallogr., Sect. A 1995, 51, 33.

SADABS: Area-Detector Absorption Correction. Bruker-AXS 
within SAINT+ package, v. 6.1 (2000).
;
_exptl_crystal_colour yellow
_exptl_crystal_density_diffrn 1.975
_exptl_crystal_density_method 'not measured'
_exptl_crystal_description 'irregular block'
_exptl_crystal_F_000 1168
_exptl_crystal_size_max 0.08
_exptl_crystal_size_mid 0.06
_exptl_crystal_size_min 0.02
_refine_diff_density_max 1.086
_refine_diff_density_min -2.281
_refine_diff_density_rms 0.166
_refine_ls_abs_structure_details 'Flack H D (1983), Acta Cryst. A39, 876-881'
_refine_ls_abs_structure_Flack 0.000(11)
_refine_ls_extinction_method none
_refine_ls_goodness_of_fit_ref 1.041
_refine_ls_hydrogen_treatment mixed
_refine_ls_matrix_type full
_refine_ls_number_parameters 257
_refine_ls_number_reflns 4917
_refine_ls_number_restraints 2
_refine_ls_restrained_S_all 1.041
_refine_ls_R_factor_all 0.0591
_refine_ls_R_factor_gt 0.0433
_refine_ls_shift/su_max 0.178
_refine_ls_shift/su_mean 0.001
_refine_ls_structure_factor_coef Fsqd
_refine_ls_weighting_details 'calc w=1/[\s^2^(Fo^2^)+(0.0289P)^2^+0.0000P] where P=(Fo^2^+2Fc^2^)/3'
_refine_ls_weighting_scheme calc
_refine_ls_wR_factor_gt 0.0733
_refine_ls_wR_factor_ref 0.0781
_reflns_number_gt 4055
_reflns_number_total 4917
_reflns_threshold_expression >2sigma(I)
_cod_data_source_file om100126t_si_001.cif
_cod_data_source_block mae427bs
_cod_original_cell_volume 2023.2(7)
_cod_original_sg_symbol_H-M Pna21
_cod_database_code 4065791

loop_
_symmetry_equiv_pos_as_xyz
'x, y, z'
'-x, -y, z+1/2'
'x+1/2, -y+1/2, z'
'-x+1/2, y+1/2, z+1/2'

loop_
_atom_site_label
_atom_site_type_symbol
_atom_site_fract_x
_atom_site_fract_y
_atom_site_fract_z
_atom_site_U_iso_or_equiv
_atom_site_adp_type
_atom_site_occupancy
_atom_site_symmetry_multiplicity
_atom_site_calc_flag
_atom_site_refinement_flags
Os Os 0.202764(18) 0.411828(12) 0.04437(6) 0.01633(7) Uani 1 1 d D
H01 H 0.114(4) 0.463(3) -0.016(7) 0.02(2) Uiso 1 1 d D
P P 0.19931(19) 0.12994(11) 0.1017(2) 0.0226(5) Uani 1 1 d .
F1 F 0.1041(5) 0.0990(3) 0.2088(6) 0.0402(14) Uani 1 1 d .
F2 F 0.2937(4) 0.1601(2) -0.0092(5) 0.0365(13) Uani 1 1 d .
F3 F 0.2191(4) 0.0566(2) 0.0213(9) 0.0362(14) Uani 1 1 d .
F4 F 0.1173(4) 0.1456(3) -0.0444(6) 0.0445(15) Uani 1 1 d .
F5 F 0.2805(5) 0.1138(3) 0.2446(7) 0.0515(17) Uani 1 1 d .
F6 F 0.1767(5) 0.2026(2) 0.1772(7) 0.0490(16) Uani 1 1 d .
N N 0.2621(5) 0.4956(3) 0.1869(8) 0.0167(14) Uani 1 1 d .
H0 H 0.2405 0.4882 0.2943 0.020 Uiso 1 1 calc R
O1 O 0.2289(5) 0.3903(3) 0.4249(8) 0.0280(15) Uani 1 1 d .
H1 H 0.276(8) 0.366(5) 0.449(12) 0.042 Uiso 1 1 d .
O2 O 0.8974(5) 0.1886(3) 0.4790(7) 0.0375(17) Uani 1 1 d .
C1 C 0.3663(6) 0.4260(4) -0.0626(9) 0.0191(18) Uani 1 1 d .
C2 C 0.3608(6) 0.3590(4) 0.0021(8) 0.020(2) Uani 1 1 d .
H2 H 0.4056 0.3410 0.0853 0.024 Uiso 1 1 calc R
C3 C 0.2767(7) 0.3238(4) -0.0791(10) 0.026(2) Uani 1 1 d .
H3 H 0.2545 0.2786 -0.0588 0.032 Uiso 1 1 calc R
C4 C 0.2320(7) 0.3692(6) -0.1973(11) 0.025(2) Uani 1 1 d .
H4 H 0.1742 0.3595 -0.2691 0.030 Uiso 1 1 calc R
C5 C 0.2889(7) 0.4310(4) -0.1884(10) 0.0257(19) Uani 1 1 d .
H5 H 0.2771 0.4694 -0.2557 0.031 Uiso 1 1 calc R
C6 C 0.4237(6) 0.4840(4) 0.0139(10) 0.023(2) Uani 1 1 d .
H6A H 0.4111 0.5257 -0.0503 0.027 Uiso 1 1 calc R
H6B H 0.5016 0.4750 0.0159 0.027 Uiso 1 1 calc R
C7 C 0.3823(6) 0.4929(4) 0.1860(10) 0.0234(18) Uani 1 1 d .
H7A H 0.4070 0.4549 0.2548 0.028 Uiso 1 1 calc R
H7B H 0.4114 0.5353 0.2328 0.028 Uiso 1 1 calc R
C8 C 0.2222(7) 0.5630(4) 0.1399(10) 0.026(2) Uani 1 1 d .
H8A H 0.2602 0.5977 0.2026 0.040 Uiso 1 1 calc R
H8B H 0.1454 0.5659 0.1630 0.040 Uiso 1 1 calc R
H8C H 0.2344 0.5702 0.0228 0.040 Uiso 1 1 calc R
C9 C 0.1835(7) 0.3625(5) 0.2857(11) 0.0166(19) Uani 1 1 d .
H9 H 0.204(7) 0.317(4) 0.267(10) 0.025 Uiso 1 1 d .
C10 C 0.0872(7) 0.3878(4) 0.2281(10) 0.0238(19) Uani 1 1 d .
C11 C 0.0546(6) 0.3577(4) 0.0778(8) 0.023(2) Uani 1 1 d .
H11A H -0.0105 0.3854 0.0501 0.027 Uiso 1 1 d R
H11B H 0.0607 0.3133 0.0706 0.027 Uiso 1 1 d R
C12 C 0.0228(7) 0.4420(5) 0.3149(12) 0.038(2) Uani 1 1 d .
H12A H -0.0301 0.4206 0.3867 0.056 Uiso 1 1 calc R
H12B H -0.0140 0.4700 0.2338 0.056 Uiso 1 1 calc R
H12C H 0.0709 0.4702 0.3802 0.056 Uiso 1 1 calc R
C13 C 0.9946(7) 0.1699(4) 0.560(2) 0.034(2) Uani 1 1 d .
H13A H 1.0391 0.1417 0.4865 0.041 Uiso 1 1 calc R
H13B H 0.9786 0.1437 0.6597 0.041 Uiso 1 1 calc R
C14 C 1.0536(8) 0.2350(4) 0.6033(12) 0.043(3) Uani 1 1 d .
H14A H 1.0942 0.2301 0.7066 0.052 Uiso 1 1 calc R
H14B H 1.1031 0.2489 0.5149 0.052 Uiso 1 1 calc R
C15 C 0.9634(9) 0.2832(5) 0.6211(15) 0.058(4) Uani 1 1 d .
H15A H 0.9870 0.3301 0.5993 0.070 Uiso 1 1 calc R
H15B H 0.9323 0.2808 0.7323 0.070 Uiso 1 1 calc R
C16 C 0.8846(9) 0.2600(5) 0.495(2) 0.089(8) Uani 1 1 d .
H16A H 0.8108 0.2709 0.5301 0.107 Uiso 1 1 calc R
H16B H 0.8986 0.2826 0.3893 0.107 Uiso 1 1 calc R

loop_
_atom_site_aniso_label
_atom_site_aniso_U_11
_atom_site_aniso_U_22
_atom_site_aniso_U_33
_atom_site_aniso_U_23
_atom_site_aniso_U_13
_atom_site_aniso_U_12
Os 0.01872(12) 0.01706(12) 0.01322(12) 0.0010(3) -0.0011(3) 0.00185(12)
P 0.0288(12) 0.0179(10) 0.0212(10) 0.0016(8) 0.0000(10) -0.0003(10)
F1 0.047(3) 0.044(4) 0.030(3) 0.007(3) 0.007(3) -0.012(3)
F2 0.032(3) 0.039(3) 0.039(3) 0.005(2) 0.006(2) -0.010(2)
F3 0.080(4) 0.016(2) 0.012(4) 0.000(2) 0.008(3) 0.003(2)
F4 0.030(3) 0.071(4) 0.032(3) 0.021(3) -0.006(3) 0.010(3)
F5 0.048(4) 0.070(4) 0.037(3) 0.002(3) -0.024(3) 0.005(3)
F6 0.085(5) 0.017(3) 0.045(3) -0.004(2) 0.021(3) 0.001(3)
N 0.014(3) 0.017(3) 0.018(4) -0.003(3) -0.002(3) 0.008(3)
O1 0.035(4) 0.028(3) 0.021(3) 0.000(3) 0.003(3) 0.008(3)
O2 0.042(4) 0.025(3) 0.046(4) 0.013(3) -0.016(3) -0.004(3)
C1 0.025(4) 0.023(5) 0.010(4) 0.005(3) 0.011(3) 0.003(3)
C2 0.019(4) 0.025(4) 0.015(5) -0.005(3) 0.008(3) 0.005(3)
C3 0.045(6) 0.013(4) 0.021(4) 0.002(3) 0.017(4) 0.003(4)
C4 0.020(5) 0.040(6) 0.015(5) -0.001(4) 0.001(4) 0.001(5)
C5 0.045(6) 0.016(4) 0.015(4) 0.001(3) 0.000(4) 0.004(4)
C6 0.025(4) 0.022(4) 0.021(7) 0.004(4) 0.000(3) 0.000(3)
C7 0.023(4) 0.025(5) 0.022(5) 0.001(4) -0.010(4) -0.001(4)
C8 0.034(5) 0.019(4) 0.026(5) -0.003(4) -0.011(4) 0.007(4)
C9 0.020(5) 0.017(4) 0.012(4) -0.001(3) 0.008(4) 0.002(4)
C10 0.032(5) 0.023(4) 0.017(4) 0.004(3) 0.013(4) -0.004(4)
C11 0.016(4) 0.038(5) 0.014(6) -0.005(3) 0.001(3) -0.011(3)
C12 0.029(5) 0.042(6) 0.042(6) -0.016(5) 0.014(4) -0.003(5)
C13 0.036(4) 0.031(4) 0.037(7) -0.002(6) -0.012(6) 0.012(3)
C14 0.043(6) 0.035(6) 0.053(7) -0.001(4) -0.013(5) 0.007(5)
C15 0.043(7) 0.029(6) 0.103(10) -0.010(6) 0.004(6) 0.008(5)
C16 0.036(6) 0.036(6) 0.19(3) 0.039(9) -0.047(10) 0.001(5)

loop_
_atom_type_symbol
_atom_type_description
_atom_type_scat_dispersion_real
_atom_type_scat_dispersion_imag
_atom_type_scat_source
C C 0.0033 0.0016 'International Tables Vol C Tables 4.2.6.8 and 6.1.1.4'
H H 0.0000 0.0000 'International Tables Vol C Tables 4.2.6.8 and 6.1.1.4'
N N 0.0061 0.0033 'International Tables Vol C Tables 4.2.6.8 and 6.1.1.4'
O O 0.0106 0.0060 'International Tables Vol C Tables 4.2.6.8 and 6.1.1.4'
Os Os -1.2165 7.6030 'International Tables Vol C Tables 4.2.6.8 and 6.1.1.4'
P P 0.1023 0.0942 'International Tables Vol C Tables 4.2.6.8 and 6.1.1.4'
F F 0.0171 0.0103 'International Tables Vol C Tables 4.2.6.8 and 6.1.1.4'

loop_
_geom_angle_atom_site_label_1
_geom_angle_atom_site_label_2
_geom_angle_atom_site_label_3
_geom_angle
C10 Os C11 38.8(3)
C10 Os N 91.3(3)
C11 Os N 127.4(3)
C10 Os C4 131.6(3)
C11 Os C4 93.8(3)
N Os C4 136.8(3)
C10 Os C9 37.1(3)
C11 Os C9 64.8(3)
N Os C9 83.9(3)
C4 Os C9 131.0(3)
C10 Os C3 115.3(3)
C11 Os C3 91.4(3)
N Os C3 135.0(3)
C4 Os C3 38.1(3)
C9 Os C3 96.0(3)
C10 Os C5 165.6(3)
C11 Os C5 127.6(3)
N Os C5 99.5(3)
C4 Os C5 37.6(3)
C9 Os C5 153.2(3)
C3 Os C5 62.7(3)
C10 Os C1 156.7(3)
C11 Os C1 153.5(3)
N Os C1 78.5(3)
C4 Os C1 62.7(3)
C9 Os C1 120.1(3)
C3 Os C1 62.6(3)
C5 Os C1 37.0(3)
C10 Os C2 126.5(3)
C11 Os C2 122.7(3)
N Os C2 97.9(2)
C4 Os C2 62.4(3)
C9 Os C2 91.6(3)
C3 Os C2 37.1(3)
C5 Os C2 61.6(3)
C1 Os C2 37.0(3)
C10 Os H01 84(2)
C11 Os H01 76(3)
N Os H01 85(2)
C4 Os H01 95(2)
C9 Os H01 119(2)
C3 Os H01 131(2)
C5 Os H01 88(2)
C1 Os H01 116(2)
C2 Os H01 149(2)
F5 P F6 90.5(4)
F5 P F1 89.7(3)
F6 P F1 90.1(3)
F5 P F2 91.2(3)
F6 P F2 90.8(3)
F1 P F2 178.7(3)
F5 P F4 179.4(4)
F6 P F4 90.1(3)
F1 P F4 90.4(3)
F2 P F4 88.6(3)
F5 P F3 91.2(3)
F6 P F3 178.2(4)
F1 P F3 89.6(3)
F2 P F3 89.5(3)
F4 P F3 88.2(4)
C8 N C7 111.6(6)
C8 N Os 115.9(5)
C7 N Os 108.3(4)
C8 N H0 106.8
C7 N H0 106.8
Os N H0 106.8
C9 O1 H1 106(7)
C16 O2 C13 108.0(7)
C5 C1 C2 107.5(7)
C5 C1 C6 125.4(7)
C2 C1 C6 125.6(7)
C5 C1 Os 70.7(5)
C2 C1 Os 72.3(4)
C6 C1 Os 111.8(5)
C3 C2 C1 108.5(7)
C3 C2 Os 69.7(4)
C1 C2 Os 70.7(4)
C3 C2 H2 125.8
C1 C2 H2 125.8
Os C2 H2 125.4
C2 C3 C4 107.1(7)
C2 C3 Os 73.1(4)
C4 C3 Os 69.6(5)
C2 C3 H3 126.4
C4 C3 H3 126.4
Os C3 H3 122.5
C5 C4 C3 108.1(8)
C5 C4 Os 72.8(5)
C3 C4 Os 72.4(5)
C5 C4 H4 125.9
C3 C4 H4 125.9
Os C4 H4 120.7
C1 C5 C4 108.7(7)
C1 C5 Os 72.3(4)
C4 C5 Os 69.7(5)
C1 C5 H5 125.7
C4 C5 H5 125.7
Os C5 H5 124.0
C1 C6 C7 108.5(7)
C1 C6 H6A 110.0
C7 C6 H6A 110.0
C1 C6 H6B 110.0
C7 C6 H6B 110.0
H6A C6 H6B 108.4
N C7 C6 110.5(6)
N C7 H7A 109.5
C6 C7 H7A 109.5
N C7 H7B 109.5
C6 C7 H7B 109.5
H7A C7 H7B 108.1
N C8 H8A 109.5
N C8 H8B 109.5
H8A C8 H8B 109.5
N C8 H8C 109.5
H8A C8 H8C 109.5
H8B C8 H8C 109.5
C10 C9 O1 119.4(8)
C10 C9 Os 68.5(5)
O1 C9 Os 120.9(6)
C10 C9 H9 122(5)
O1 C9 H9 113(5)
Os C9 H9 104(5)
C9 C10 C11 113.0(8)
C9 C10 C12 123.8(8)
C11 C10 C12 123.1(8)
C9 C10 Os 74.5(5)
C11 C10 Os 71.3(4)
C12 C10 Os 122.0(6)
C10 C11 Os 69.9(4)
C10 C11 H11A 101.5
Os C11 H11A 113.3
C10 C11 H11B 116.6
Os C11 H11B 114.2
H11A C11 H11B 126.5
C10 C12 H12A 109.5
C10 C12 H12B 109.5
H12A C12 H12B 109.5
C10 C12 H12C 109.5
H12A C12 H12C 109.5
H12B C12 H12C 109.5
O2 C13 C14 107.5(7)
O2 C13 H13A 110.2
C14 C13 H13A 110.2
O2 C13 H13B 110.2
C14 C13 H13B 110.2
H13A C13 H13B 108.5
C15 C14 C13 101.4(8)
C15 C14 H14A 111.5
C13 C14 H14A 111.5
C15 C14 H14B 111.5
C13 C14 H14B 111.5
H14A C14 H14B 109.3
C14 C15 C16 103.5(9)
C14 C15 H15A 111.1
C16 C15 H15A 111.1
C14 C15 H15B 111.1
C16 C15 H15B 111.1
H15A C15 H15B 109.0
O2 C16 C15 107.1(9)
O2 C16 H16A 110.3
C15 C16 H16A 110.3
O2 C16 H16B 110.3
C15 C16 H16B 110.3
H16A C16 H16B 108.6

loop_
_geom_bond_atom_site_label_1
_geom_bond_atom_site_label_2
_geom_bond_distance
Os C10 2.138(8)
Os C11 2.157(7)
Os N 2.159(6)
Os C4 2.180(9)
Os C9 2.215(9)
Os C3 2.216(8)
Os C5 2.220(8)
Os C1 2.241(7)
Os C2 2.261(7)
Os H01 1.58(2)
P F5 1.581(6)
P F6 1.591(5)
P F1 1.600(6)
P F2 1.602(5)
P F4 1.604(5)
P F3 1.614(5)
N C8 1.476(9)
N C7 1.503(10)
N H0 0.9300
O1 C9 1.386(11)
O1 H1 0.78(10)
O2 C16 1.427(12)
O2 C13 1.430(11)
C1 C5 1.415(11)
C1 C2 1.430(10)
C1 C6 1.491(10)
C2 C3 1.426(11)
C2 H2 0.9500
C3 C4 1.434(13)
C3 H3 0.9500
C4 C5 1.417(13)
C4 H4 0.9500
C5 H5 0.9500
C6 C7 1.510(11)
C6 H6A 0.9900
C6 H6B 0.9900
C7 H7A 0.9900
C7 H7B 0.9900
C8 H8A 0.9800
C8 H8B 0.9800
C8 H8C 0.9800
C9 C10 1.385(12)
C9 H9 0.95(8)
C10 C11 1.425(10)
C10 C12 1.517(11)
C11 H11A 1.0063
C11 H11B 0.8855
C12 H12A 0.9800
C12 H12B 0.9800
C12 H12C 0.9800
C13 C14 1.526(11)
C13 H13A 0.9900
C13 H13B 0.9900
C14 C15 1.484(12)
C14 H14A 0.9900
C14 H14B 0.9900
C15 C16 1.498(17)
C15 H15A 0.9900
C15 H15B 0.9900
C16 H16A 0.9900
C16 H16B 0.9900
